data_9017687
loop_
_publ_author_name
'Siidra, O. I.'
'Vergasova, L. P.'
'Kretser, Y. L.'
'Polekhovsky, Y. S.'
'Filatov, S. K.'
'Krivovichev, S. V.'

_publ_section_title
;
 Unique thallium mineralization in the fumaroles of the Tolbachik volcano,
 Kamchatka Peninsula, Russia. III. Evdokimovite, Tl4(VO)3(SO4)5(H2O)5
;
_journal_name_full 'Mineralogical Magazine'
_journal_page_first 1711
_journal_page_last 1724
_journal_volume 78
_journal_year 2014
_chemical_compound_source 'Tolbachik volcano, Kamchatka Peninsula, Russia'
_chemical_formula_sum 'H10 O28 S5 Tl4 V3'
_chemical_name_mineral Evdokimovite
_space_group_IT_number 14
_space_group_name_Hall '-P 2yn'
_space_group_name_H-M_alt 'P 1 21/n 1'
_symmetry_space_group_name_H-M 'P 1 21/n 1'
_cell_angle_alpha 90
_cell_angle_beta 90.347
_cell_angle_gamma 90
_cell_formula_units_Z 4
_cell_length_a 6.2958
_cell_length_b 10.110
_cell_length_c 39.426
_cell_volume 2509.440
_database_code_amcsd 0020611
_exptl_crystal_density_diffrn 4.205
_cod_data_source_file inputs/fixed/downloads/18/18594.cif
_cod_data_source_block 18594
_cod_original_formula_sum 'Tl4 V3 S5 O28 H10'
_cod_database_code 9017687

loop_
_space_group_symop_operation_xyz
x,y,z
1/2+x,1/2-y,1/2+z
1/2-x,1/2+y,1/2-z
-x,-y,-z

loop_
_atom_site_aniso_label
_atom_site_aniso_U_11
_atom_site_aniso_U_22
_atom_site_aniso_U_33
_atom_site_aniso_U_12
_atom_site_aniso_U_13
_atom_site_aniso_U_23
Tl1 0.02580 0.02850 0.02980 0.00230 -0.00380 -0.00380
Tl2 0.03860 0.02880 0.02710 0.00010 -0.00360 0.00330
Tl3 0.04240 0.02870 0.03150 -0.00540 0.00920 0.00030
Tl4 0.19100 0.02600 0.04200 -0.00200 -0.00500 -0.00500
Tl4A 0.03500 0.04300 0.05400 -0.00400 0.00900 -0.02000
Tl4B 0.06500 0.03400 0.06900 0.00600 -0.05500 -0.00500

loop_
_atom_site_label
_atom_site_fract_x
_atom_site_fract_y
_atom_site_fract_z
_atom_site_occupancy
_atom_site_U_iso_or_equiv
_atom_site_type_symbol
_atom_site_attached_hydrogens
Tl1 0.55250 0.13654 0.20117 1.00000 0.02810 Tl 0
Tl2 0.29370 0.76251 0.13287 1.00000 0.03150 Tl 0
Tl3 0.91150 0.46240 0.13815 1.00000 0.03410 Tl 0
Tl4 0.27030 -0.09700 0.03510 0.70000 0.08650 Tl 0
Tl4A 0.06200 -0.05080 0.01610 0.17000 0.04400 Tl 0
Tl4B 0.42900 -0.05680 0.01790 0.13000 0.05600 Tl 0
V1 0.03870 0.25720 0.26966 1.00000 0.01420 V 0
V2 0.75700 0.06650 0.10279 1.00000 0.01140 V 0
V3 0.25350 0.33050 0.05437 1.00000 0.00830 V 0
S1 0.25050 0.11510 0.11280 1.00000 0.01030 S 0
S2 0.46810 0.47810 0.18990 1.00000 0.01800 S 0
S3 0.75080 0.29470 0.04620 1.00000 0.01300 S 0
S4 0.53460 0.27620 0.28540 1.00000 0.01400 S 0
S5 0.75890 -0.25300 0.07140 1.00000 0.02600 S 0
O1 0.50400 0.18900 0.31570 1.00000 0.00900 O 0
O2 0.07200 0.04800 0.09490 1.00000 0.01700 O 0
O3 0.75800 0.30400 0.00960 1.00000 0.01900 O 0
Wat4 0.75600 -0.07700 0.13960 1.00000 0.02500 O 2
Wat5 0.04200 0.16400 0.21630 1.00000 0.03100 O 2
O6 0.93800 0.36900 0.06110 1.00000 0.01200 O 0
O7 -0.43100 0.41100 0.29810 1.00000 0.01300 O 0
O8 0.72300 0.23000 0.26580 1.00000 0.02800 O 0
Wat9 0.25100 0.43500 0.00930 1.00000 0.02600 O 2
O10 0.24700 0.19900 0.03360 1.00000 0.01900 O 0
O11 0.76000 0.18700 0.12920 1.00000 0.02600 O 0
O12 0.75300 0.14700 0.05680 1.00000 0.01400 O 0
O13 0.74400 -0.11000 0.07070 1.00000 0.01300 O 0
Wat14 0.99600 0.42100 0.24070 1.00000 0.01800 O 2
O15 0.56500 0.36700 0.06210 1.00000 0.02400 O 0
O16 0.29200 0.38800 0.18810 1.00000 0.02600 O 0
O17 0.24200 0.11000 0.14870 1.00000 0.02000 O 0
O18 0.44700 -0.17300 0.19400 1.00000 0.02100 O 0
O19 0.44600 0.04700 0.10090 1.00000 0.02300 O 0
Wat20 0.25200 0.53600 0.07360 1.00000 0.02600 O 2
O21 0.35900 0.27100 0.26120 1.00000 0.02000 O 0
O22 0.26100 0.25900 0.10220 1.00000 0.02200 O 0
O23 0.77000 -0.29600 0.10880 1.00000 0.04700 O 0
O24 0.43000 0.56500 0.21940 1.00000 0.02300 O 0
O25 0.48200 0.55200 0.15840 1.00000 0.02700 O 0
O26 0.66400 0.40100 0.19600 1.00000 0.02300 O 0
O27 0.57700 -0.31400 0.05530 1.00000 0.06600 O 0
O28 0.92400 -0.28700 0.05150 1.00000 0.11000 O 0

loop_
_cod_changelog_entry_id
_cod_changelog_entry_author
_cod_changelog_entry_date
_cod_changelog_entry_text
1
;cod-tools version 3.8.0
Id: cif_guess_AMCSD_atom_types 9574 2023-05-10 09:00:05Z saulius
;
2023-05-10T18:58:36+03:00
;Derived atom types and hydrogen counts
from atom names that follow the AMCSD naming convention
(Wat == water, O-H == hydroxyl).
;

loop_
_cod_related_entry_id
_cod_related_entry_database
_cod_related_entry_code
1 AMCSD 0020611
